data_7123159
loop_
_publ_author_name
'Roesky, Herbert W.'
'Sinhababu, Soumen'
'Kundu, Subrata'
'Siddiqui, Mujahuddin M.'
'Paesch, Alexander N.'
'Herbst-Irmer, Regine'
'Stalke, Dietmar'
'Frenking, Gernot'
'Saha, Pinaki'
'Zhao, Lili'
'Schwederski, Brigitte'
'Kaim, Wolfgang'

_publ_section_title
;
 Cyclic Alkyl(amino) Carbene Stabilized Biradical of Dimethylsilicon and
 Dimethylsiliconchloride Radical: Synthesized from Me2SiCl2 - an Important
 Feedstock Material
;
_journal_name_full 'Chemical Communications'
_journal_paper_doi 10.1039/C9CC01448A
_journal_year 2019
_chemical_formula_moiety 'C22 H37 Cl N Si'
_chemical_formula_sum 'C22 H37 Cl N Si'
_chemical_formula_weight 379.06
_space_group_crystal_system orthorhombic
_space_group_IT_number 61
_space_group_name_Hall '-P 2ac 2ab'
_space_group_name_H-M_alt 'P b c a'
_symmetry_space_group_name_Hall '-P 2ac 2ab'
_symmetry_space_group_name_H-M 'P b c a'
_atom_sites_solution_hydrogens geom
_audit_creation_method SHELXL-2018/3
_audit_update_record
;
2019-01-29 deposited with the CCDC.    2019-03-20 downloaded from the CCDC.
;
_cell_angle_alpha 90
_cell_angle_beta 90
_cell_angle_gamma 90
_cell_formula_units_Z 8
_cell_length_a 16.345(2)
_cell_length_b 16.183(2)
_cell_length_c 17.291(3)
_cell_measurement_reflns_used 9695
_cell_measurement_temperature 100(2)
_cell_measurement_theta_max 26.3355
_cell_measurement_theta_min 2.517
_cell_volume 4573.7(11)
_computing_cell_refinement 'SAINT V8.30C'
_computing_data_collection 'APEX2 v2012.2'
_computing_data_reduction 'SAINT V8.30C'
_computing_molecular_graphics 'XP Version 5.1'
_computing_publication_material 'XP Version 5.1'
_computing_structure_refinement 'SHELXL-2018/3 (Sheldrick, 2018)'
_computing_structure_solution 'SHELXT 2018/2 (Sheldrick, 2018)'
_diffrn_ambient_temperature 100(2)
_diffrn_measured_fraction_theta_full 1.000
_diffrn_measured_fraction_theta_max 1.000
_diffrn_measurement_device_type 'Bruker Smart APEX II Quazar'
_diffrn_measurement_method 'omega scans'
_diffrn_radiation_type MoK\a
_diffrn_radiation_wavelength 0.71073
_diffrn_reflns_av_R_equivalents 0.0359
_diffrn_reflns_av_unetI/netI 0.0112
_diffrn_reflns_Laue_measured_fraction_full 1.000
_diffrn_reflns_Laue_measured_fraction_max 1.000
_diffrn_reflns_limit_h_max 20
_diffrn_reflns_limit_h_min -20
_diffrn_reflns_limit_k_max 20
_diffrn_reflns_limit_k_min -20
_diffrn_reflns_limit_l_max 21
_diffrn_reflns_limit_l_min -21
_diffrn_reflns_number 105432
_diffrn_reflns_point_group_measured_fraction_full 1.000
_diffrn_reflns_point_group_measured_fraction_max 1.000
_diffrn_reflns_theta_full 25.242
_diffrn_reflns_theta_max 26.364
_diffrn_reflns_theta_min 2.127
_diffrn_source 'INCOATEC Microsource'
_exptl_absorpt_coefficient_mu 0.225
_exptl_absorpt_correction_T_max 0.7454
_exptl_absorpt_correction_T_min 0.6980
_exptl_absorpt_correction_type multi-scan
_exptl_absorpt_process_details SADABS-2016/2
_exptl_crystal_colour orange
_exptl_crystal_density_diffrn 1.101
_exptl_crystal_description block
_exptl_crystal_F_000 1656
_exptl_crystal_size_max 0.211
_exptl_crystal_size_mid 0.137
_exptl_crystal_size_min 0.086
_refine_diff_density_max 0.327
_refine_diff_density_min -0.240
_refine_diff_density_rms 0.039
_refine_ls_extinction_method none
_refine_ls_goodness_of_fit_ref 1.027
_refine_ls_hydrogen_treatment constr
_refine_ls_matrix_type full
_refine_ls_number_parameters 236
_refine_ls_number_reflns 4676
_refine_ls_number_restraints 0
_refine_ls_restrained_S_all 1.027
_refine_ls_R_factor_all 0.0342
_refine_ls_R_factor_gt 0.0281
_refine_ls_shift/su_max 0.001
_refine_ls_shift/su_mean 0.000
_refine_ls_structure_factor_coef Fsqd
_refine_ls_weighting_details 'w=1/[\s^2^(Fo^2^)+(0.0384P)^2^+2.2016P] where P=(Fo^2^+2Fc^2^)/3'
_refine_ls_weighting_scheme calc
_refine_ls_wR_factor_gt 0.0744
_refine_ls_wR_factor_ref 0.0791
_reflns_Friedel_coverage 0.000
_reflns_number_gt 4126
_reflns_number_total 4676
_reflns_threshold_expression 'I > 2\s(I)'
_cod_data_source_file c9cc01448a2.cif
_cod_data_source_block test_a
_cod_database_code 7123159
_shelx_shelxl_version_number 2018/3
_shelx_space_group_comment
;
The symmetry employed for this shelxl refinement is uniquely defined
by the following loop, which should always be used as a source of
symmetry information in preference to the above space-group names.
They are only intended as comments.
;
_shelx_estimated_absorpt_t_min 0.954
_shelx_estimated_absorpt_t_max 0.981

loop_
_space_group_symop_operation_xyz
'x, y, z'
'-x+1/2, -y, z+1/2'
'-x, y+1/2, -z+1/2'
'x+1/2, -y+1/2, -z'
'-x, -y, -z'
'x-1/2, y, -z-1/2'
'x, -y-1/2, z-1/2'
'-x-1/2, y-1/2, z'

loop_
_atom_site_label
_atom_site_type_symbol
_atom_site_fract_x
_atom_site_fract_y
_atom_site_fract_z
_atom_site_U_iso_or_equiv
_atom_site_adp_type
_atom_site_occupancy
_atom_site_site_symmetry_order
_atom_site_calc_flag
_atom_site_refinement_flags_posn
_atom_site_refinement_flags_adp
Si1 Si 0.47730(2) 0.80020(2) 0.38841(2) 0.01536(9) Uani 1 1 d . .
Cl1 Cl 0.50960(2) 0.82388(2) 0.27158(2) 0.02515(9) Uani 1 1 d . .
N1 N 0.32576(6) 0.71340(6) 0.37352(5) 0.01282(19) Uani 1 1 d . .
C1 C 0.36625(7) 0.78586(7) 0.39386(6) 0.0150(2) Uani 1 1 d . .
C2 C 0.30390(8) 0.85657(8) 0.39922(8) 0.0227(3) Uani 1 1 d . .
C3 C 0.22127(8) 0.81045(8) 0.39197(8) 0.0222(3) Uani 1 1 d . .
H3A H 0.197419 0.800909 0.443841 0.027 Uiso 1 1 calc R U
H3B H 0.182153 0.843637 0.361207 0.027 Uiso 1 1 calc R U
C4 C 0.23802(7) 0.72795(7) 0.35184(7) 0.0166(2) Uani 1 1 d . .
C5 C 0.30721(9) 0.90087(9) 0.47803(10) 0.0370(4) Uani 1 1 d . .
H5A H 0.358466 0.931978 0.482144 0.055 Uiso 1 1 calc R U
H5B H 0.304470 0.859884 0.519669 0.055 Uiso 1 1 calc R U
H5C H 0.260798 0.938923 0.482392 0.055 Uiso 1 1 calc R U
C6 C 0.31421(9) 0.92111(8) 0.33466(10) 0.0363(4) Uani 1 1 d . .
H6A H 0.311421 0.893672 0.284204 0.054 Uiso 1 1 calc R U
H6B H 0.367357 0.948510 0.340205 0.054 Uiso 1 1 calc R U
H6C H 0.270419 0.962282 0.338430 0.054 Uiso 1 1 calc R U
C9 C 0.35752(6) 0.63329(7) 0.39284(6) 0.0125(2) Uani 1 1 d . .
C8 C 0.22893(8) 0.73580(9) 0.26378(7) 0.0254(3) Uani 1 1 d . .
H8A H 0.270752 0.773593 0.243829 0.038 Uiso 1 1 calc R U
H8B H 0.174486 0.757490 0.251453 0.038 Uiso 1 1 calc R U
H8C H 0.235735 0.681341 0.239855 0.038 Uiso 1 1 calc R U
C7 C 0.18138(7) 0.65985(8) 0.38076(8) 0.0232(3) Uani 1 1 d . .
H7A H 0.124698 0.673598 0.367485 0.035 Uiso 1 1 calc R U
H7B H 0.186573 0.654809 0.437024 0.035 Uiso 1 1 calc R U
H7C H 0.196428 0.607347 0.356364 0.035 Uiso 1 1 calc R U
C10 C 0.35747(7) 0.60833(7) 0.47134(6) 0.0147(2) Uani 1 1 d . .
C11 C 0.39002(7) 0.53135(7) 0.48990(7) 0.0191(2) Uani 1 1 d . .
H11 H 0.391112 0.514147 0.542420 0.023 Uiso 1 1 calc R U
C12 C 0.42083(7) 0.47939(7) 0.43340(7) 0.0202(3) Uani 1 1 d . .
H12 H 0.442344 0.426886 0.447208 0.024 Uiso 1 1 calc R U
C13 C 0.42023(7) 0.50396(7) 0.35695(7) 0.0183(2) Uani 1 1 d . .
H13 H 0.441084 0.467768 0.318442 0.022 Uiso 1 1 calc R U
C14 C 0.38953(7) 0.58109(7) 0.33517(6) 0.0142(2) Uani 1 1 d . .
C15 C 0.32276(7) 0.66170(8) 0.53600(6) 0.0186(2) Uani 1 1 d . .
H15 H 0.292386 0.708632 0.511701 0.022 Uiso 1 1 calc R U
C16 C 0.26207(8) 0.61299(9) 0.58645(7) 0.0271(3) Uani 1 1 d . .
H16A H 0.222702 0.584298 0.553185 0.041 Uiso 1 1 calc R U
H16B H 0.232850 0.651191 0.620671 0.041 Uiso 1 1 calc R U
H16C H 0.291981 0.572440 0.617636 0.041 Uiso 1 1 calc R U
C17 C 0.39076(8) 0.69827(9) 0.58687(7) 0.0274(3) Uani 1 1 d . .
H17A H 0.426960 0.732528 0.555044 0.041 Uiso 1 1 calc R U
H17B H 0.422408 0.653357 0.610335 0.041 Uiso 1 1 calc R U
H17C H 0.366292 0.732244 0.627687 0.041 Uiso 1 1 calc R U
C18 C 0.39321(7) 0.60478(7) 0.25005(7) 0.0187(2) Uani 1 1 d . .
H18 H 0.373525 0.663011 0.244782 0.022 Uiso 1 1 calc R U
C19 C 0.33709(9) 0.54900(9) 0.20178(7) 0.0270(3) Uani 1 1 d . .
H19A H 0.337548 0.567539 0.147822 0.041 Uiso 1 1 calc R U
H19B H 0.281200 0.551992 0.222100 0.041 Uiso 1 1 calc R U
H19C H 0.356671 0.491843 0.204568 0.041 Uiso 1 1 calc R U
C20 C 0.48084(9) 0.60019(9) 0.21803(8) 0.0288(3) Uani 1 1 d . .
H20A H 0.500543 0.543077 0.220917 0.043 Uiso 1 1 calc R U
H20B H 0.516684 0.635974 0.248739 0.043 Uiso 1 1 calc R U
H20C H 0.481164 0.618594 0.164039 0.043 Uiso 1 1 calc R U
C21 C 0.51366(8) 0.89369(8) 0.44124(8) 0.0264(3) Uani 1 1 d . .
H21A H 0.572701 0.900165 0.433448 0.040 Uiso 1 1 calc R U
H21B H 0.502205 0.887419 0.496559 0.040 Uiso 1 1 calc R U
H21C H 0.485184 0.942615 0.421469 0.040 Uiso 1 1 calc R U
C22 C 0.54352(7) 0.71142(8) 0.41651(7) 0.0217(3) Uani 1 1 d . .
H22A H 0.525051 0.661476 0.389631 0.033 Uiso 1 1 calc R U
H22B H 0.540023 0.702815 0.472509 0.033 Uiso 1 1 calc R U
H22C H 0.600326 0.723281 0.402155 0.033 Uiso 1 1 calc R U

loop_
_atom_site_aniso_label
_atom_site_aniso_U_11
_atom_site_aniso_U_22
_atom_site_aniso_U_33
_atom_site_aniso_U_23
_atom_site_aniso_U_13
_atom_site_aniso_U_12
Si1 0.01300(16) 0.01449(16) 0.01858(16) 0.00228(12) -0.00123(12) -0.00193(12)
Cl1 0.02423(16) 0.02877(17) 0.02246(16) 0.00893(12) 0.00315(12) -0.00302(12)
N1 0.0115(4) 0.0126(5) 0.0143(4) 0.0002(4) -0.0012(3) 0.0004(4)
C1 0.0152(5) 0.0124(5) 0.0175(5) -0.0003(4) 0.0001(4) -0.0001(4)
C2 0.0168(6) 0.0145(6) 0.0368(7) -0.0042(5) -0.0024(5) 0.0027(5)
C3 0.0149(6) 0.0190(6) 0.0329(7) -0.0044(5) -0.0007(5) 0.0037(5)
C4 0.0116(5) 0.0177(6) 0.0204(6) -0.0004(5) -0.0024(4) 0.0029(4)
C5 0.0238(7) 0.0305(8) 0.0566(10) -0.0261(7) -0.0014(7) 0.0043(6)
C6 0.0266(7) 0.0165(6) 0.0657(10) 0.0110(7) -0.0101(7) 0.0018(5)
C9 0.0106(5) 0.0117(5) 0.0151(5) 0.0006(4) -0.0008(4) -0.0016(4)
C8 0.0219(6) 0.0316(7) 0.0227(6) 0.0018(5) -0.0067(5) 0.0067(5)
C7 0.0152(6) 0.0232(6) 0.0313(7) 0.0000(5) -0.0028(5) -0.0032(5)
C10 0.0122(5) 0.0174(6) 0.0145(5) -0.0001(4) -0.0014(4) -0.0045(4)
C11 0.0179(6) 0.0208(6) 0.0184(6) 0.0062(5) -0.0059(5) -0.0050(5)
C12 0.0169(6) 0.0131(6) 0.0308(6) 0.0039(5) -0.0069(5) -0.0005(4)
C13 0.0154(5) 0.0140(6) 0.0255(6) -0.0039(5) -0.0007(5) 0.0002(4)
C14 0.0120(5) 0.0143(5) 0.0162(5) -0.0013(4) -0.0001(4) -0.0018(4)
C15 0.0193(6) 0.0241(6) 0.0123(5) -0.0016(5) 0.0011(4) -0.0037(5)
C16 0.0264(7) 0.0365(8) 0.0183(6) -0.0016(5) 0.0061(5) -0.0083(6)
C17 0.0276(7) 0.0378(8) 0.0167(6) -0.0069(5) 0.0000(5) -0.0101(6)
C18 0.0225(6) 0.0185(6) 0.0150(5) -0.0021(5) 0.0042(5) -0.0002(5)
C19 0.0356(7) 0.0294(7) 0.0161(6) -0.0047(5) -0.0020(5) -0.0033(6)
C20 0.0291(7) 0.0304(7) 0.0267(7) -0.0037(6) 0.0130(5) -0.0012(6)
C21 0.0220(6) 0.0233(7) 0.0338(7) -0.0037(6) -0.0043(5) -0.0060(5)
C22 0.0153(6) 0.0232(6) 0.0267(6) 0.0049(5) -0.0016(5) 0.0013(5)

loop_
_atom_type_symbol
_atom_type_description
_atom_type_scat_dispersion_real
_atom_type_scat_dispersion_imag
_atom_type_scat_source
C C 0.0033 0.0016 'International Tables Vol C Tables 4.2.6.8 and 6.1.1.4'
H H 0.0000 0.0000 'International Tables Vol C Tables 4.2.6.8 and 6.1.1.4'
N N 0.0061 0.0033 'International Tables Vol C Tables 4.2.6.8 and 6.1.1.4'
Si Si 0.0817 0.0704 'International Tables Vol C Tables 4.2.6.8 and 6.1.1.4'
Cl Cl 0.1484 0.1585 'International Tables Vol C Tables 4.2.6.8 and 6.1.1.4'

loop_
_geom_angle_atom_site_label_1
_geom_angle_atom_site_label_2
_geom_angle_atom_site_label_3
_geom_angle
_geom_angle_publ_flag
C1 Si1 C22 117.67(6) y
C1 Si1 C21 113.16(6) y
C22 Si1 C21 108.22(6) y
C1 Si1 Cl1 108.56(4) y
C22 Si1 Cl1 104.05(4) y
C21 Si1 Cl1 103.91(5) y
C1 N1 C9 122.01(9) ?
C1 N1 C4 112.66(9) ?
C9 N1 C4 123.04(9) ?
N1 C1 C2 109.13(10) ?
N1 C1 Si1 124.39(8) ?
C2 C1 Si1 124.49(8) ?
C1 C2 C6 112.93(11) ?
C1 C2 C5 112.14(11) ?
C6 C2 C5 108.79(12) ?
C1 C2 C3 102.41(9) ?
C6 C2 C3 111.36(11) ?
C5 C2 C3 109.06(11) ?
C4 C3 C2 107.54(10) ?
N1 C4 C7 112.65(9) ?
N1 C4 C3 101.23(9) ?
C7 C4 C3 111.95(10) ?
N1 C4 C8 110.68(9) ?
C7 C4 C8 109.06(10) ?
C3 C4 C8 111.13(10) ?
C14 C9 C10 120.53(10) ?
C14 C9 N1 120.75(10) ?
C10 C9 N1 118.70(10) ?
C11 C10 C9 118.43(10) ?
C11 C10 C15 118.73(10) ?
C9 C10 C15 122.84(10) ?
C12 C11 C10 121.34(11) ?
C13 C12 C11 119.89(11) ?
C12 C13 C14 121.20(11) ?
C13 C14 C9 118.60(10) ?
C13 C14 C18 118.12(10) ?
C9 C14 C18 123.27(10) ?
C10 C15 C17 111.68(10) ?
C10 C15 C16 111.48(10) ?
C17 C15 C16 109.84(10) ?
C14 C18 C19 110.75(10) ?
C14 C18 C20 111.89(10) ?
C19 C18 C20 109.44(10) ?

loop_
_geom_bond_atom_site_label_1
_geom_bond_atom_site_label_2
_geom_bond_distance
_geom_bond_publ_flag
Si1 C1 1.8323(12) y
Si1 C22 1.8633(13) y
Si1 C21 1.8645(13) y
Si1 Cl1 2.1228(5) y
N1 C1 1.3917(15) ?
N1 C9 1.4359(14) ?
N1 C4 1.5009(14) ?
C1 C2 1.5352(16) ?
C2 C6 1.538(2) ?
C2 C5 1.5406(19) ?
C2 C3 1.5482(17) ?
C3 C4 1.5294(16) ?
C4 C7 1.5237(17) ?
C4 C8 1.5351(16) ?
C9 C14 1.4076(15) ?
C9 C10 1.4161(15) ?
C10 C11 1.3921(17) ?
C10 C15 1.5225(16) ?
C11 C12 1.3838(18) ?
C12 C13 1.3806(18) ?
C13 C14 1.3970(16) ?
C14 C18 1.5222(16) ?
C15 C17 1.5359(17) ?
C15 C16 1.5384(17) ?
C18 C19 1.5339(17) ?
C18 C20 1.5373(17) ?

loop_
_geom_torsion_atom_site_label_1
_geom_torsion_atom_site_label_2
_geom_torsion_atom_site_label_3
_geom_torsion_atom_site_label_4
_geom_torsion
C9 N1 C1 C2 -154.87(10)
C4 N1 C1 C2 8.42(13)
C9 N1 C1 Si1 40.62(14)
C4 N1 C1 Si1 -156.09(8)
C22 Si1 C1 N1 -38.77(12)
C21 Si1 C1 N1 -166.24(9)
Cl1 Si1 C1 N1 78.95(10)
C22 Si1 C1 C2 159.05(10)
C21 Si1 C1 C2 31.58(12)
Cl1 Si1 C1 C2 -83.22(10)
N1 C1 C2 C6 -111.10(12)
Si1 C1 C2 C6 53.40(14)
N1 C1 C2 C5 125.55(11)
Si1 C1 C2 C5 -69.96(14)
N1 C1 C2 C3 8.77(13)
Si1 C1 C2 C3 173.27(9)
C1 C2 C3 C4 -22.28(13)
C6 C2 C3 C4 98.69(12)
C5 C2 C3 C4 -141.24(11)
C1 N1 C4 C7 -141.56(10)
C9 N1 C4 C7 21.52(14)
C1 N1 C4 C3 -21.85(12)
C9 N1 C4 C3 141.24(10)
C1 N1 C4 C8 96.04(11)
C9 N1 C4 C8 -100.87(12)
C2 C3 C4 N1 26.52(12)
C2 C3 C4 C7 146.74(11)
C2 C3 C4 C8 -91.04(12)
C1 N1 C9 C14 -108.97(12)
C4 N1 C9 C14 89.49(13)
C1 N1 C9 C10 69.84(14)
C4 N1 C9 C10 -91.70(13)
C14 C9 C10 C11 0.23(16)
N1 C9 C10 C11 -178.59(10)
C14 C9 C10 C15 -179.24(10)
N1 C9 C10 C15 1.95(16)
C9 C10 C11 C12 -0.90(17)
C15 C10 C11 C12 178.59(11)
C10 C11 C12 C13 0.55(18)
C11 C12 C13 C14 0.50(18)
C12 C13 C14 C9 -1.15(17)
C12 C13 C14 C18 178.26(11)
C10 C9 C14 C13 0.77(16)
N1 C9 C14 C13 179.56(10)
C10 C9 C14 C18 -178.60(10)
N1 C9 C14 C18 0.19(16)
C11 C10 C15 C17 72.77(14)
C9 C10 C15 C17 -107.77(13)
C11 C10 C15 C16 -50.52(14)
C9 C10 C15 C16 128.94(12)
C13 C14 C18 C19 66.32(14)
C9 C14 C18 C19 -114.31(12)
C13 C14 C18 C20 -56.09(14)
C9 C14 C18 C20 123.29(12)
